data_7712917
loop_
_publ_author_name
'li, Chaoxiong'
'Sun, Xuancheng'
'Meng, Xiang Gao'
'Wang, Dunjia'
'Zheng, Chunyang'

_publ_section_title
;
 A Water Stable and Highly Fluorescent Zn(II) Based Metal&#x2212;Organic
 Frameworks for Fast Detection of Hg2+, CrVI and Antibiotics
;
_journal_name_full 'Dalton Transactions'
_journal_paper_doi 10.1039/D3DT00756A
_journal_year 2023
_chemical_formula_moiety 'C29 H22 N4'
_chemical_formula_sum 'C29 H22 N4'
_chemical_formula_weight 426.50
_space_group_crystal_system monoclinic
_space_group_IT_number 14
_space_group_name_Hall '-P 2ybc'
_space_group_name_H-M_alt 'P 1 21/c 1'
_atom_sites_solution_hydrogens geom
_atom_sites_solution_primary dual
_audit_creation_date 2023-03-09
_audit_creation_method
;
Olex2 1.3-alpha
(compiled 2019.04.09 svn.r3586 for OlexSys, GUI svn.r5731)
;
_audit_update_record
;
2023-03-12 deposited with the CCDC.	2023-05-01 downloaded from the CCDC.
;
_cell_angle_alpha 90
_cell_angle_beta 102.7900(10)
_cell_angle_gamma 90
_cell_formula_units_Z 4
_cell_length_a 19.5924(3)
_cell_length_b 7.63980(10)
_cell_length_c 14.9603(2)
_cell_measurement_reflns_used 6014
_cell_measurement_temperature 293(2)
_cell_measurement_theta_max 68.0050
_cell_measurement_theta_min 4.2050
_cell_volume 2183.73(5)
_computing_cell_refinement 'CrysAlisPro 1.171.40.53 (Rigaku OD, 2019)'
_computing_data_collection 'CrysAlisPro 1.171.40.53 (Rigaku OD, 2019)'
_computing_data_reduction 'CrysAlisPro 1.171.40.53 (Rigaku OD, 2019)'
_computing_molecular_graphics 'Olex2 (Dolomanov et al., 2009)'
_computing_publication_material 'Olex2 (Dolomanov et al., 2009)'
_computing_structure_refinement 'ShelXL (Sheldrick, 2015)'
_computing_structure_solution 'ShelXT (Sheldrick, 2015)'
_diffrn_ambient_temperature 293(2)
_diffrn_detector 'CCD plate'
_diffrn_detector_area_resol_mean 10.0000
_diffrn_detector_type HyPix3000
_diffrn_measured_fraction_theta_full 0.997
_diffrn_measured_fraction_theta_max 0.993
_diffrn_measurement_details
;
List of Runs (angles in degrees, time in seconds):

  # Type    Start    End  Width  t~exp~   \w     \q     \k     \f   Frames
#--------------------------------------------------------------------------
  1  \w     17.00 120.00   0.50    0.20    --   43.99   9.00 -29.00  206
  2  \w     37.00 149.00   0.50    0.25    --   96.32   9.00 -29.00  224
  3  \w     54.00 113.00   0.50    0.25    --   96.32-117.00  30.00  118
  4  \w     38.00 110.00   0.50    0.25    --   96.32 -33.00 -30.00  144
  5  \w     32.00  71.00   0.50    0.20    --   43.99  32.00  30.00   78
  6  \w    -12.00  14.00   0.50    0.20    --  -42.11   9.00 -29.00   52
  7  \w    -42.00 -17.00   0.50    0.25    --  -94.45   9.00 -29.00   50
  8  \w    -59.00  -9.00   0.50    0.20    --  -42.11  43.00 -90.00  100
  9  \w    -51.00 -26.00   0.50    0.25    --  -94.45  77.00 -90.00   50
 10  \w   -103.00 -48.00   0.50    0.25    --  -94.45   9.00 -29.00  110
 11  \w   -106.00 -29.00   0.50    0.25    --  -94.45  33.00 -60.00  154
 12  \w    -73.00 -19.00   0.50    0.20    --  -42.11 138.00   0.00  108
 13  \w    -80.00   2.00   0.50    0.20    --  -42.11 104.00  90.00  164
 14  \w    -69.00 -29.00   0.50    0.25    --  -94.45  50.00 120.00   80
 15  \w    -91.00 -27.00   0.50    0.25    --  -94.45 117.00  90.00  128
 16  \w    -87.00 -62.00   0.50    0.20    --  -42.11  -9.00 156.00   50
 17  \w     34.00  62.00   0.50    0.20    --   43.99  32.00 -90.00   56
 18  \w     29.00 105.00   0.50    0.25    --   96.32 -33.00-120.00  152
 19  \w    115.00 160.00   0.50    0.25    --   96.32  33.00-180.00   90
 20  \w     -1.00  24.00   0.50    0.20    --  -42.11  32.00-180.00   50
 21  \w   -117.00 -71.00   0.50    0.25    --  -94.45  77.00 -90.00   92
 22  \w   -154.00 -73.00   0.50    0.25    --  -94.45 -59.00   0.00  162
 23  \w   -114.00 -36.00   0.50    0.25    --  -94.45  77.00 120.00  156
 24  \w    -24.00   2.00   0.50    0.20    --   43.99  -9.00 156.00   52
 25  \w     57.00  82.00   0.50    0.25    --   96.32  -9.00 156.00   50
 26  \w     84.00 109.00   0.50    0.20    --   43.99 138.00 150.00   50
;
_diffrn_measurement_device 'four-circle diffractometer'
_diffrn_measurement_device_type 'XtaLAB Synergy, Single source at home/near, HyPix3000'
_diffrn_measurement_method '\w scans'
_diffrn_orient_matrix_type 'CrysAlisPro convention (1999,Acta A55,543-557)'
_diffrn_orient_matrix_UB_11 0.0266190000
_diffrn_orient_matrix_UB_12 0.0109972000
_diffrn_orient_matrix_UB_13 -0.0893188000
_diffrn_orient_matrix_UB_21 -0.0758159000
_diffrn_orient_matrix_UB_22 0.0223009000
_diffrn_orient_matrix_UB_23 -0.0551981000
_diffrn_orient_matrix_UB_31 0.0070234000
_diffrn_orient_matrix_UB_32 0.2000726000
_diffrn_orient_matrix_UB_33 0.0110563000
_diffrn_radiation_monochromator mirror
_diffrn_radiation_probe x-ray
_diffrn_radiation_type 'Cu K\a'
_diffrn_radiation_wavelength 1.54184
_diffrn_reflns_av_R_equivalents 0.0283
_diffrn_reflns_av_unetI/netI 0.0329
_diffrn_reflns_Laue_measured_fraction_full 0.997
_diffrn_reflns_Laue_measured_fraction_max 0.993
_diffrn_reflns_limit_h_max 23
_diffrn_reflns_limit_h_min -23
_diffrn_reflns_limit_k_max 9
_diffrn_reflns_limit_k_min -7
_diffrn_reflns_limit_l_max 17
_diffrn_reflns_limit_l_min -17
_diffrn_reflns_number 10693
_diffrn_reflns_point_group_measured_fraction_full 0.997
_diffrn_reflns_point_group_measured_fraction_max 0.993
_diffrn_reflns_theta_full 67.684
_diffrn_reflns_theta_max 68.163
_diffrn_reflns_theta_min 4.629
_diffrn_source 'micro-focus sealed X-ray tube'
_diffrn_source_type 'PhotonJet (Cu) X-ray Source'
_exptl_absorpt_coefficient_mu 0.607
_exptl_absorpt_correction_T_max 1.00000
_exptl_absorpt_correction_T_min 0.88272
_exptl_absorpt_correction_type multi-scan
_exptl_absorpt_process_details
;
CrysAlisPro 1.171.40.53 (Rigaku Oxford Diffraction, 2019)
Empirical absorption correction using spherical harmonics,
 implemented in SCALE3 ABSPACK scaling algorithm.
;
_exptl_crystal_colour 'clear light yellow'
_exptl_crystal_colour_lustre clear
_exptl_crystal_colour_modifier light
_exptl_crystal_colour_primary yellow
_exptl_crystal_density_diffrn 1.297
_exptl_crystal_description block
_exptl_crystal_F_000 896
_exptl_crystal_size_max 0.2
_exptl_crystal_size_mid 0.18
_exptl_crystal_size_min 0.15
_refine_diff_density_max 0.198
_refine_diff_density_min -0.175
_refine_diff_density_rms 0.037
_refine_ls_extinction_coef 0.0028(3)
_refine_ls_extinction_expression Fc^*^=kFc[1+0.001xFc^2^\l^3^/sin(2\q)]^-1/4^
_refine_ls_extinction_method 'SHELXL-2018/3 (Sheldrick 2018)'
_refine_ls_goodness_of_fit_ref 1.070
_refine_ls_hydrogen_treatment constr
_refine_ls_matrix_type full
_refine_ls_number_parameters 301
_refine_ls_number_reflns 3954
_refine_ls_number_restraints 0
_refine_ls_restrained_S_all 1.070
_refine_ls_R_factor_all 0.0501
_refine_ls_R_factor_gt 0.0439
_refine_ls_shift/su_max 0.000
_refine_ls_shift/su_mean 0.000
_refine_ls_structure_factor_coef Fsqd
_refine_ls_weighting_details 'w=1/[\s^2^(Fo^2^)+(0.0667P)^2^+0.2186P] where P=(Fo^2^+2Fc^2^)/3'
_refine_ls_weighting_scheme calc
_refine_ls_wR_factor_gt 0.1203
_refine_ls_wR_factor_ref 0.1260
_reflns_Friedel_coverage 0.000
_reflns_number_gt 3311
_reflns_number_total 3954
_reflns_threshold_expression 'I > 2\s(I)'
_cod_data_source_file d3dt00756a2.cif
_cod_data_source_block BBDF
_cod_database_code 7712917
_shelx_shelxl_version_number 2018/3
_shelx_space_group_comment
;
The symmetry employed for this shelxl refinement is uniquely defined
by the following loop, which should always be used as a source of
symmetry information in preference to the above space-group names.
They are only intended as comments.
;
_shelx_estimated_absorpt_t_max 0.914
_shelx_estimated_absorpt_t_min 0.888
_diffrn_oxdiff_digest_frames
;
0125758b6d70ac028269a48790dd3a1a5502726b84a
;
_reflns_odcompleteness_completeness 99.88
_reflns_odcompleteness_iscentric 1
_reflns_odcompleteness_theta 66.97
_olex2_refinement_description
;
1. Fixed Uiso
 At 1.2 times of:
  All C(H) groups
 At 1.5 times of:
  All C(H,H,H) groups
2.a Aromatic/amide H refined with riding coordinates:
 C2(H2), C4(H4), C5(H5), C9(H9), C11(H11), C12(H12), C16(H16), C18(H18),
 C19(H19), C20(H20), C21(H21), C23(H23), C25(H25), C26(H26), C27(H27), C28(H28)
2.b Idealised Me refined as rotating group:
 C14(H14A,H14B,H14C), C15(H15A,H15B,H15C)
;
_olex2_submission_special_instructions 'No special instructions were received'
_oxdiff_exptl_absorpt_empirical_details
;
Empirical correction (ABSPACK) includes:
- Absorption correction using spherical harmonics
- Frame scaling
;
_oxdiff_exptl_absorpt_empirical_full_max 1.711
_oxdiff_exptl_absorpt_empirical_full_min 0.493

loop_
_space_group_symop_operation_xyz
'x, y, z'
'-x, y+1/2, -z+1/2'
'-x, -y, -z'
'x, -y-1/2, z-1/2'

loop_
_atom_site_label
_atom_site_type_symbol
_atom_site_fract_x
_atom_site_fract_y
_atom_site_fract_z
_atom_site_U_iso_or_equiv
_atom_site_adp_type
_atom_site_occupancy
_atom_site_site_symmetry_order
_atom_site_calc_flag
_atom_site_refinement_flags_posn
_atom_site_refinement_flags_adp
_atom_site_refinement_flags_occupancy
_atom_site_disorder_assembly
_atom_site_disorder_group
N1 N -0.05660(7) 0.6740(2) 0.52829(9) 0.0630(4) Uani 1 1 d . . . . .
N2 N 0.03172(6) 0.74603(18) 0.46178(8) 0.0541(3) Uani 1 1 d . . . . .
N3 N 0.59482(8) 0.9126(2) 0.30593(9) 0.0688(4) Uani 1 1 d . . . . .
N4 N 0.49909(6) 0.83394(17) 0.35537(8) 0.0509(3) Uani 1 1 d . . . . .
C1 C 0.20329(7) 0.72516(19) 0.39901(9) 0.0462(3) Uani 1 1 d . . . . .
C2 C 0.13600(8) 0.6800(2) 0.40438(10) 0.0507(4) Uani 1 1 d . . . . .
H2 H 0.114397 0.580981 0.374758 0.061 Uiso 1 1 calc R . . . .
C3 C 0.10138(8) 0.7875(2) 0.45558(10) 0.0510(4) Uani 1 1 d . . . . .
C4 C 0.13321(8) 0.9337(2) 0.50109(10) 0.0552(4) Uani 1 1 d . . . . .
H4 H 0.109306 1.001916 0.535630 0.066 Uiso 1 1 calc R . . . .
C5 C 0.20049(8) 0.9789(2) 0.49539(10) 0.0540(4) Uani 1 1 d . . . . .
H5 H 0.222202 1.076828 0.526062 0.065 Uiso 1 1 calc R . . . .
C6 C 0.23506(7) 0.87566(19) 0.44315(9) 0.0464(3) Uani 1 1 d . . . . .
C7 C 0.30487(7) 0.89168(19) 0.42459(9) 0.0457(3) Uani 1 1 d . . . . .
C8 C 0.31700(7) 0.74728(19) 0.37264(9) 0.0453(3) Uani 1 1 d . . . . .
C9 C 0.38076(7) 0.7261(2) 0.34899(9) 0.0481(3) Uani 1 1 d . . . . .
H9 H 0.389183 0.629693 0.315059 0.058 Uiso 1 1 calc R . . . .
C10 C 0.43215(7) 0.8528(2) 0.37720(9) 0.0473(3) Uani 1 1 d . . . . .
C11 C 0.41925(8) 0.9997(2) 0.42557(10) 0.0514(4) Uani 1 1 d . . . . .
H11 H 0.453705 1.084790 0.441812 0.062 Uiso 1 1 calc R . . . .
C12 C 0.35588(8) 1.02032(19) 0.44970(10) 0.0504(4) Uani 1 1 d . . . . .
H12 H 0.347271 1.118559 0.482238 0.060 Uiso 1 1 calc R . . . .
C13 C 0.25279(7) 0.62921(19) 0.35002(9) 0.0458(3) Uani 1 1 d . . . . .
C14 C 0.22297(9) 0.6185(2) 0.24618(10) 0.0602(4) Uani 1 1 d . . . . .
H14A H 0.181679 0.546892 0.234344 0.090 Uiso 1 1 calc GR . . . .
H14B H 0.257290 0.567921 0.217014 0.090 Uiso 1 1 calc GR . . . .
H14C H 0.211313 0.733923 0.222295 0.090 Uiso 1 1 calc GR . . . .
C15 C 0.26943(9) 0.4440(2) 0.38858(12) 0.0607(4) Uani 1 1 d . . . . .
H15A H 0.289491 0.450787 0.453125 0.091 Uiso 1 1 calc GR . . . .
H15B H 0.302075 0.388986 0.358151 0.091 Uiso 1 1 calc GR . . . .
H15C H 0.227123 0.376313 0.378563 0.091 Uiso 1 1 calc GR . . . .
C16 C 0.00817(9) 0.7241(2) 0.54072(11) 0.0596(4) Uani 1 1 d . . . . .
H16 H 0.036326 0.743483 0.598611 0.071 Uiso 1 1 calc R . . . .
C17 C -0.07900(8) 0.6598(2) 0.43351(11) 0.0554(4) Uani 1 1 d . . . . .
C18 C -0.14385(9) 0.6107(2) 0.38046(13) 0.0664(5) Uani 1 1 d . . . . .
H18 H -0.180527 0.580014 0.407584 0.080 Uiso 1 1 calc R . . . .
C19 C -0.15206(10) 0.6088(3) 0.28699(14) 0.0741(5) Uani 1 1 d . . . . .
H19 H -0.194907 0.575534 0.250470 0.089 Uiso 1 1 calc R . . . .
C20 C -0.09764(10) 0.6557(3) 0.24545(13) 0.0771(6) Uani 1 1 d . . . . .
H20 H -0.105105 0.653486 0.181872 0.093 Uiso 1 1 calc R . . . .
C21 C -0.03326(9) 0.7050(3) 0.29629(12) 0.0680(5) Uani 1 1 d . . . . .
H21 H 0.002941 0.737352 0.268656 0.082 Uiso 1 1 calc R . . . .
C22 C -0.02484(8) 0.7044(2) 0.39091(10) 0.0531(4) Uani 1 1 d . . . . .
C23 C 0.53459(9) 0.9616(2) 0.32059(11) 0.0611(4) Uani 1 1 d . . . . .
H23 H 0.517166 1.074423 0.308387 0.073 Uiso 1 1 calc R . . . .
C24 C 0.54191(7) 0.6859(2) 0.36472(9) 0.0490(4) Uani 1 1 d . . . . .
C25 C 0.53529(8) 0.5193(2) 0.39783(10) 0.0565(4) Uani 1 1 d . . . . .
H25 H 0.496077 0.485919 0.419100 0.068 Uiso 1 1 calc R . . . .
C26 C 0.58981(9) 0.4050(3) 0.39773(12) 0.0679(5) Uani 1 1 d . . . . .
H26 H 0.587676 0.292464 0.420601 0.082 Uiso 1 1 calc R . . . .
C27 C 0.64780(10) 0.4538(3) 0.36435(12) 0.0750(5) Uani 1 1 d . . . . .
H27 H 0.683090 0.372392 0.364291 0.090 Uiso 1 1 calc R . . . .
C28 C 0.65418(9) 0.6186(3) 0.33159(12) 0.0732(5) Uani 1 1 d . . . . .
H28 H 0.693117 0.650125 0.309234 0.088 Uiso 1 1 calc R . . . .
C29 C 0.60068(8) 0.7380(2) 0.33269(10) 0.0577(4) Uani 1 1 d . . . . .

loop_
_atom_site_aniso_label
_atom_site_aniso_U_11
_atom_site_aniso_U_22
_atom_site_aniso_U_33
_atom_site_aniso_U_23
_atom_site_aniso_U_13
_atom_site_aniso_U_12
N1 0.0601(8) 0.0704(9) 0.0649(8) 0.0073(7) 0.0277(7) 0.0116(7)
N2 0.0514(7) 0.0618(8) 0.0523(7) 0.0004(6) 0.0182(6) 0.0051(6)
N3 0.0571(8) 0.0900(11) 0.0596(8) 0.0164(8) 0.0138(6) -0.0112(8)
N4 0.0472(7) 0.0581(8) 0.0468(6) 0.0054(5) 0.0090(5) -0.0049(6)
C1 0.0470(8) 0.0478(8) 0.0434(7) -0.0014(6) 0.0095(6) 0.0030(6)
C2 0.0509(8) 0.0518(8) 0.0506(8) -0.0043(6) 0.0139(6) -0.0009(7)
C3 0.0497(8) 0.0562(9) 0.0488(8) 0.0022(6) 0.0148(6) 0.0066(7)
C4 0.0602(9) 0.0548(9) 0.0524(8) -0.0043(7) 0.0163(7) 0.0116(8)
C5 0.0579(9) 0.0499(8) 0.0522(8) -0.0090(6) 0.0082(7) 0.0053(7)
C6 0.0495(8) 0.0457(8) 0.0420(7) -0.0013(6) 0.0059(6) 0.0043(6)
C7 0.0474(8) 0.0457(8) 0.0406(7) -0.0007(6) 0.0025(6) 0.0042(6)
C8 0.0461(8) 0.0479(8) 0.0403(7) -0.0016(6) 0.0056(5) 0.0005(6)
C9 0.0487(8) 0.0511(8) 0.0443(7) -0.0035(6) 0.0102(6) -0.0011(7)
C10 0.0435(7) 0.0544(9) 0.0420(7) 0.0039(6) 0.0050(6) -0.0004(6)
C11 0.0481(8) 0.0489(8) 0.0515(8) -0.0003(6) -0.0015(6) -0.0040(7)
C12 0.0506(8) 0.0446(8) 0.0510(8) -0.0055(6) 0.0007(6) 0.0037(6)
C13 0.0449(7) 0.0469(8) 0.0462(7) -0.0068(6) 0.0112(6) -0.0013(6)
C14 0.0575(9) 0.0724(11) 0.0502(8) -0.0113(8) 0.0106(7) -0.0039(8)
C15 0.0634(10) 0.0491(9) 0.0699(10) -0.0048(7) 0.0153(8) 0.0004(8)
C16 0.0614(10) 0.0689(11) 0.0523(8) 0.0011(7) 0.0210(7) 0.0122(8)
C17 0.0542(9) 0.0525(9) 0.0640(9) 0.0037(7) 0.0223(7) 0.0122(7)
C18 0.0530(9) 0.0626(11) 0.0870(12) 0.0042(9) 0.0228(9) 0.0062(8)
C19 0.0582(10) 0.0790(13) 0.0818(12) -0.0095(10) 0.0087(9) 0.0034(9)
C20 0.0659(11) 0.1007(15) 0.0630(10) -0.0086(10) 0.0103(9) 0.0077(11)
C21 0.0622(10) 0.0873(13) 0.0584(9) -0.0008(9) 0.0220(8) 0.0047(9)
C22 0.0497(8) 0.0550(9) 0.0567(8) 0.0017(7) 0.0166(7) 0.0077(7)
C23 0.0585(10) 0.0677(10) 0.0546(9) 0.0138(8) 0.0072(7) -0.0091(8)
C24 0.0438(8) 0.0628(9) 0.0386(7) -0.0006(6) 0.0056(6) -0.0017(7)
C25 0.0543(9) 0.0640(10) 0.0494(8) 0.0007(7) 0.0078(6) -0.0019(8)
C26 0.0695(11) 0.0678(11) 0.0599(9) -0.0043(8) 0.0000(8) 0.0083(9)
C27 0.0592(11) 0.0979(16) 0.0643(10) -0.0109(10) 0.0062(8) 0.0185(11)
C28 0.0480(9) 0.1170(17) 0.0559(9) -0.0033(10) 0.0142(7) 0.0057(10)
C29 0.0471(8) 0.0826(12) 0.0427(7) 0.0016(7) 0.0082(6) -0.0048(8)

loop_
_atom_type_symbol
_atom_type_description
_atom_type_scat_dispersion_real
_atom_type_scat_dispersion_imag
_atom_type_scat_source
C C 0.0181 0.0091 'International Tables Vol C Tables 4.2.6.8 and 6.1.1.4'
H H 0.0000 0.0000 'International Tables Vol C Tables 4.2.6.8 and 6.1.1.4'
N N 0.0311 0.0180 'International Tables Vol C Tables 4.2.6.8 and 6.1.1.4'

loop_
_geom_angle_atom_site_label_1
_geom_angle_atom_site_label_2
_geom_angle_atom_site_label_3
_geom_angle
_geom_angle_site_symmetry_1
_geom_angle_site_symmetry_3
_geom_angle_publ_flag
C16 N1 C17 104.27(13) . . ?
C16 N2 C3 126.44(13) . . ?
C16 N2 C22 105.41(13) . . ?
C22 N2 C3 127.93(12) . . ?
C23 N3 C29 104.35(14) . . ?
C23 N4 C10 125.88(14) . . ?
C23 N4 C24 105.73(13) . . ?
C24 N4 C10 128.39(12) . . ?
C2 C1 C6 120.48(13) . . ?
C2 C1 C13 128.59(13) . . ?
C6 C1 C13 110.93(12) . . ?
C1 C2 H2 121.0 . . ?
C1 C2 C3 118.06(14) . . ?
C3 C2 H2 121.0 . . ?
C2 C3 N2 119.58(14) . . ?
C4 C3 N2 118.80(13) . . ?
C4 C3 C2 121.61(14) . . ?
C3 C4 H4 119.9 . . ?
C3 C4 C5 120.20(14) . . ?
C5 C4 H4 119.9 . . ?
C4 C5 H5 120.5 . . ?
C4 C5 C6 118.91(14) . . ?
C6 C5 H5 120.5 . . ?
C1 C6 C7 108.44(12) . . ?
C5 C6 C1 120.69(14) . . ?
C5 C6 C7 130.85(14) . . ?
C8 C7 C6 108.72(13) . . ?
C12 C7 C6 130.88(13) . . ?
C12 C7 C8 120.40(14) . . ?
C7 C8 C13 110.89(12) . . ?
C9 C8 C7 120.58(13) . . ?
C9 C8 C13 128.53(13) . . ?
C8 C9 H9 120.8 . . ?
C8 C9 C10 118.37(14) . . ?
C10 C9 H9 120.8 . . ?
C9 C10 N4 119.97(13) . . ?
C11 C10 N4 118.91(13) . . ?
C11 C10 C9 121.11(14) . . ?
C10 C11 H11 119.7 . . ?
C12 C11 C10 120.54(14) . . ?
C12 C11 H11 119.7 . . ?
C7 C12 H12 120.5 . . ?
C11 C12 C7 118.91(14) . . ?
C11 C12 H12 120.5 . . ?
C1 C13 C14 111.80(12) . . ?
C1 C13 C15 111.52(12) . . ?
C8 C13 C1 100.96(11) . . ?
C8 C13 C14 111.51(12) . . ?
C8 C13 C15 111.46(12) . . ?
C15 C13 C14 109.41(13) . . ?
C13 C14 H14A 109.5 . . ?
C13 C14 H14B 109.5 . . ?
C13 C14 H14C 109.5 . . ?
H14A C14 H14B 109.5 . . ?
H14A C14 H14C 109.5 . . ?
H14B C14 H14C 109.5 . . ?
C13 C15 H15A 109.5 . . ?
C13 C15 H15B 109.5 . . ?
C13 C15 H15C 109.5 . . ?
H15A C15 H15B 109.5 . . ?
H15A C15 H15C 109.5 . . ?
H15B C15 H15C 109.5 . . ?
N1 C16 N2 114.68(15) . . ?
N1 C16 H16 122.7 . . ?
N2 C16 H16 122.7 . . ?
N1 C17 C22 110.23(14) . . ?
C18 C17 N1 130.05(15) . . ?
C18 C17 C22 119.71(15) . . ?
C17 C18 H18 121.0 . . ?
C19 C18 C17 118.03(16) . . ?
C19 C18 H18 121.0 . . ?
C18 C19 H19 119.2 . . ?
C18 C19 C20 121.54(18) . . ?
C20 C19 H19 119.2 . . ?
C19 C20 H20 119.2 . . ?
C21 C20 C19 121.52(18) . . ?
C21 C20 H20 119.2 . . ?
C20 C21 H21 121.6 . . ?
C20 C21 C22 116.80(16) . . ?
C22 C21 H21 121.6 . . ?
N2 C22 C17 105.42(13) . . ?
C21 C22 N2 132.18(15) . . ?
C21 C22 C17 122.39(15) . . ?
N3 C23 N4 114.55(16) . . ?
N3 C23 H23 122.7 . . ?
N4 C23 H23 122.7 . . ?
N4 C24 C29 104.90(14) . . ?
C25 C24 N4 132.81(14) . . ?
C25 C24 C29 122.28(15) . . ?
C24 C25 H25 121.7 . . ?
C26 C25 C24 116.63(16) . . ?
C26 C25 H25 121.7 . . ?
C25 C26 H26 119.1 . . ?
C25 C26 C27 121.72(19) . . ?
C27 C26 H26 119.1 . . ?
C26 C27 H27 119.2 . . ?
C28 C27 C26 121.50(18) . . ?
C28 C27 H27 119.2 . . ?
C27 C28 H28 121.0 . . ?
C27 C28 C29 118.07(17) . . ?
C29 C28 H28 121.0 . . ?
N3 C29 C24 110.47(15) . . ?
N3 C29 C28 129.76(16) . . ?
C28 C29 C24 119.77(17) . . ?

loop_
_geom_bond_atom_site_label_1
_geom_bond_atom_site_label_2
_geom_bond_distance
_geom_bond_site_symmetry_2
_geom_bond_publ_flag
N1 C16 1.299(2) . ?
N1 C17 1.393(2) . ?
N2 C3 1.4240(19) . ?
N2 C16 1.3699(19) . ?
N2 C22 1.390(2) . ?
N3 C23 1.302(2) . ?
N3 C29 1.390(2) . ?
N4 C10 1.4273(19) . ?
N4 C23 1.366(2) . ?
N4 C24 1.397(2) . ?
C1 C2 1.382(2) . ?
C1 C6 1.401(2) . ?
C1 C13 1.5263(19) . ?
C2 H2 0.9300 . ?
C2 C3 1.397(2) . ?
C3 C4 1.383(2) . ?
C4 H4 0.9300 . ?
C4 C5 1.383(2) . ?
C5 H5 0.9300 . ?
C5 C6 1.388(2) . ?
C6 C7 1.460(2) . ?
C7 C8 1.400(2) . ?
C7 C12 1.393(2) . ?
C8 C9 1.3812(19) . ?
C8 C13 1.524(2) . ?
C9 H9 0.9300 . ?
C9 C10 1.393(2) . ?
C10 C11 1.388(2) . ?
C11 H11 0.9300 . ?
C11 C12 1.377(2) . ?
C12 H12 0.9300 . ?
C13 C14 1.536(2) . ?
C13 C15 1.536(2) . ?
C14 H14A 0.9600 . ?
C14 H14B 0.9600 . ?
C14 H14C 0.9600 . ?
C15 H15A 0.9600 . ?
C15 H15B 0.9600 . ?
C15 H15C 0.9600 . ?
C16 H16 0.9300 . ?
C17 C18 1.392(2) . ?
C17 C22 1.396(2) . ?
C18 H18 0.9300 . ?
C18 C19 1.372(3) . ?
C19 H19 0.9300 . ?
C19 C20 1.394(3) . ?
C20 H20 0.9300 . ?
C20 C21 1.374(3) . ?
C21 H21 0.9300 . ?
C21 C22 1.388(2) . ?
C23 H23 0.9300 . ?
C24 C25 1.382(2) . ?
C24 C29 1.399(2) . ?
C25 H25 0.9300 . ?
C25 C26 1.380(2) . ?
C26 H26 0.9300 . ?
C26 C27 1.389(3) . ?
C27 H27 0.9300 . ?
C27 C28 1.367(3) . ?
C28 H28 0.9300 . ?
C28 C29 1.392(3) . ?

loop_
_geom_torsion_atom_site_label_1
_geom_torsion_atom_site_label_2
_geom_torsion_atom_site_label_3
_geom_torsion_atom_site_label_4
_geom_torsion
_geom_torsion_site_symmetry_1
_geom_torsion_site_symmetry_2
_geom_torsion_site_symmetry_3
_geom_torsion_site_symmetry_4
_geom_torsion_publ_flag
N1 C17 C18 C19 179.56(17) . . . . ?
N1 C17 C22 N2 0.19(18) . . . . ?
N1 C17 C22 C21 -178.65(16) . . . . ?
N2 C3 C4 C5 -179.12(13) . . . . ?
N4 C10 C11 C12 -178.48(12) . . . . ?
N4 C24 C25 C26 -179.12(15) . . . . ?
N4 C24 C29 N3 0.92(16) . . . . ?
N4 C24 C29 C28 -179.25(14) . . . . ?
C1 C2 C3 N2 179.32(13) . . . . ?
C1 C2 C3 C4 -1.0(2) . . . . ?
C1 C6 C7 C8 -2.59(15) . . . . ?
C1 C6 C7 C12 177.39(14) . . . . ?
C2 C1 C6 C5 2.1(2) . . . . ?
C2 C1 C6 C7 -179.12(13) . . . . ?
C2 C1 C13 C8 -179.30(14) . . . . ?
C2 C1 C13 C14 62.0(2) . . . . ?
C2 C1 C13 C15 -60.81(19) . . . . ?
C2 C3 C4 C5 1.2(2) . . . . ?
C3 N2 C16 N1 -175.15(15) . . . . ?
C3 N2 C22 C17 174.84(15) . . . . ?
C3 N2 C22 C21 -6.5(3) . . . . ?
C3 C4 C5 C6 0.3(2) . . . . ?
C4 C5 C6 C1 -1.9(2) . . . . ?
C4 C5 C6 C7 179.64(14) . . . . ?
C5 C6 C7 C8 176.04(15) . . . . ?
C5 C6 C7 C12 -4.0(3) . . . . ?
C6 C1 C2 C3 -0.6(2) . . . . ?
C6 C1 C13 C8 -0.11(15) . . . . ?
C6 C1 C13 C14 -118.78(14) . . . . ?
C6 C1 C13 C15 118.37(13) . . . . ?
C6 C7 C8 C9 -177.13(12) . . . . ?
C6 C7 C8 C13 2.56(16) . . . . ?
C6 C7 C12 C11 177.60(14) . . . . ?
C7 C8 C9 C10 -0.7(2) . . . . ?
C7 C8 C13 C1 -1.51(15) . . . . ?
C7 C8 C13 C14 117.36(14) . . . . ?
C7 C8 C13 C15 -120.04(13) . . . . ?
C8 C7 C12 C11 -2.4(2) . . . . ?
C8 C9 C10 N4 178.95(12) . . . . ?
C8 C9 C10 C11 -1.9(2) . . . . ?
C9 C8 C13 C1 178.14(14) . . . . ?
C9 C8 C13 C14 -62.98(19) . . . . ?
C9 C8 C13 C15 59.62(19) . . . . ?
C9 C10 C11 C12 2.3(2) . . . . ?
C10 N4 C23 N3 -179.73(13) . . . . ?
C10 N4 C24 C25 -1.5(2) . . . . ?
C10 N4 C24 C29 179.41(13) . . . . ?
C10 C11 C12 C7 -0.2(2) . . . . ?
C12 C7 C8 C9 2.9(2) . . . . ?
C12 C7 C8 C13 -177.42(12) . . . . ?
C13 C1 C2 C3 178.47(13) . . . . ?
C13 C1 C6 C5 -177.18(13) . . . . ?
C13 C1 C6 C7 1.62(15) . . . . ?
C13 C8 C9 C10 179.66(13) . . . . ?
C16 N1 C17 C18 179.87(17) . . . . ?
C16 N1 C17 C22 -0.30(18) . . . . ?
C16 N2 C3 C2 125.33(17) . . . . ?
C16 N2 C3 C4 -54.4(2) . . . . ?
C16 N2 C22 C17 -0.01(17) . . . . ?
C16 N2 C22 C21 178.67(19) . . . . ?
C17 N1 C16 N2 0.3(2) . . . . ?
C17 C18 C19 C20 -0.5(3) . . . . ?
C18 C17 C22 N2 -179.96(15) . . . . ?
C18 C17 C22 C21 1.2(2) . . . . ?
C18 C19 C20 C21 0.3(3) . . . . ?
C19 C20 C21 C22 0.6(3) . . . . ?
C20 C21 C22 N2 -179.83(18) . . . . ?
C20 C21 C22 C17 -1.3(3) . . . . ?
C22 N2 C3 C2 -48.5(2) . . . . ?
C22 N2 C3 C4 131.78(17) . . . . ?
C22 N2 C16 N1 -0.2(2) . . . . ?
C22 C17 C18 C19 -0.3(3) . . . . ?
C23 N3 C29 C24 -0.63(17) . . . . ?
C23 N3 C29 C28 179.56(16) . . . . ?
C23 N4 C10 C9 133.45(16) . . . . ?
C23 N4 C10 C11 -45.7(2) . . . . ?
C23 N4 C24 C25 178.29(16) . . . . ?
C23 N4 C24 C29 -0.83(15) . . . . ?
C24 N4 C10 C9 -46.8(2) . . . . ?
C24 N4 C10 C11 133.99(15) . . . . ?
C24 N4 C23 N3 0.49(18) . . . . ?
C24 C25 C26 C27 -1.2(2) . . . . ?
C25 C24 C29 N3 -178.32(13) . . . . ?
C25 C24 C29 C28 1.5(2) . . . . ?
C25 C26 C27 C28 1.3(3) . . . . ?
C26 C27 C28 C29 0.2(3) . . . . ?
C27 C28 C29 N3 178.30(17) . . . . ?
C27 C28 C29 C24 -1.5(2) . . . . ?
C29 N3 C23 N4 0.08(19) . . . . ?
C29 C24 C25 C26 -0.1(2) . . . . ?
